data_4104657
loop_
_publ_author_name
'Noah Z. Burns'
'Irina N. Krylova'
'Rami N. Hannoush'
'Phil S. Baran'

_publ_section_title
;
 Scalable Total Synthesis and Biological Evaluation of Haouamine A and Its
 Atropisomer
;
_journal_name_full 'Journal of the American Chemical Society'
_journal_page_first 9172
_journal_page_last 9173
_journal_paper_doi 10.1021/ja903745s
_journal_volume 131
_journal_year 2009
_chemical_formula_sum 'C35 H35 N O4'
_chemical_formula_weight 533.64
_chemical_name_systematic
; 
 ? 
;
_space_group_IT_number 19
_symmetry_cell_setting orthorhombic
_symmetry_space_group_name_Hall 'P 2ac 2ab'
_symmetry_space_group_name_H-M 'P 21 21 21'
_atom_sites_solution_hydrogens geom
_atom_sites_solution_primary direct
_atom_sites_solution_secondary difmap
_audit_creation_method SHELXL-97
_cell_angle_alpha 90.00
_cell_angle_beta 90.00
_cell_angle_gamma 90.00
_cell_formula_units_Z 4
_cell_length_a 8.0514(2)
_cell_length_b 11.9665(2)
_cell_length_c 29.3775(6)
_cell_measurement_reflns_used 9987
_cell_measurement_temperature 200(2)
_cell_measurement_theta_max 68.23
_cell_measurement_theta_min 3.01
_cell_volume 2830.44(10)
_computing_cell_refinement 'Bruker SAINT'
_computing_data_collection 'Bruker APEX2'
_computing_data_reduction 'Bruker SAINT'
_computing_molecular_graphics 'Bruker SHELXTL'
_computing_publication_material 'Bruker SHELXTL'
_computing_structure_refinement 'SHELXL-97 (Sheldrick, 1997)'
_computing_structure_solution 'SHELXS-97 (Sheldrick, 1990)'
_diffrn_ambient_temperature 200(2)
_diffrn_measured_fraction_theta_full 0.995
_diffrn_measured_fraction_theta_max 0.988
_diffrn_measurement_device_type 'Bruker APEX-II CCD'
_diffrn_measurement_method '\f and \w scans'
_diffrn_radiation_monochromator graphite
_diffrn_radiation_source 'fine-focus sealed tube'
_diffrn_radiation_type CuK\a
_diffrn_radiation_wavelength 1.54178
_diffrn_reflns_av_R_equivalents 0.0247
_diffrn_reflns_av_sigmaI/netI 0.0240
_diffrn_reflns_limit_h_max 9
_diffrn_reflns_limit_h_min -9
_diffrn_reflns_limit_k_max 14
_diffrn_reflns_limit_k_min -8
_diffrn_reflns_limit_l_max 35
_diffrn_reflns_limit_l_min -35
_diffrn_reflns_number 16912
_diffrn_reflns_theta_full 55.00
_diffrn_reflns_theta_max 68.28
_diffrn_reflns_theta_min 3.01
_exptl_absorpt_coefficient_mu 0.644
_exptl_absorpt_correction_T_max 0.9563
_exptl_absorpt_correction_T_min 0.8155
_exptl_absorpt_correction_type multi-scan
_exptl_absorpt_process_details sadabs
_exptl_crystal_colour colorless
_exptl_crystal_density_diffrn 1.252
_exptl_crystal_description rod
_exptl_crystal_F_000 1136
_exptl_crystal_size_max 0.33
_exptl_crystal_size_mid 0.10
_exptl_crystal_size_min 0.07
_refine_diff_density_max 0.187
_refine_diff_density_min -0.115
_refine_diff_density_rms 0.027
_refine_ls_abs_structure_details 'Flack H D (1983), Acta Cryst. A39, 876-881'
_refine_ls_abs_structure_Flack -0.06(16)
_refine_ls_extinction_coef 0.00165(14)
_refine_ls_extinction_expression Fc^*^=kFc[1+0.001xFc^2^\l^3^/sin(2\q)]^-1/4^
_refine_ls_extinction_method SHELXL
_refine_ls_goodness_of_fit_ref 1.056
_refine_ls_hydrogen_treatment constr
_refine_ls_matrix_type full
_refine_ls_number_parameters 365
_refine_ls_number_reflns 5019
_refine_ls_number_restraints 0
_refine_ls_restrained_S_all 1.056
_refine_ls_R_factor_all 0.0323
_refine_ls_R_factor_gt 0.0298
_refine_ls_shift/su_max 0.002
_refine_ls_shift/su_mean 0.000
_refine_ls_structure_factor_coef Fsqd
_refine_ls_weighting_details 'calc w=1/[\s^2^(Fo^2^)+(0.0410P)^2^+0.2390P] where P=(Fo^2^+2Fc^2^)/3'
_refine_ls_weighting_scheme calc
_refine_ls_wR_factor_gt 0.0750
_refine_ls_wR_factor_ref 0.0769
_reflns_number_gt 4754
_reflns_number_total 5019
_reflns_threshold_expression >2sigma(I)
_cod_data_source_file ja903745s_si_001.cif
_cod_data_source_block baran79
_cod_database_code 4104657

loop_
_symmetry_equiv_pos_as_xyz
'x, y, z'
'x+1/2, -y+1/2, -z'
'-x, y+1/2, -z+1/2'
'-x+1/2, -y, z+1/2'

loop_
_atom_site_label
_atom_site_type_symbol
_atom_site_fract_x
_atom_site_fract_y
_atom_site_fract_z
_atom_site_U_iso_or_equiv
_atom_site_adp_type
_atom_site_occupancy
_atom_site_symmetry_multiplicity
_atom_site_calc_flag
_atom_site_refinement_flags
O1 O 0.45549(15) -0.00902(8) 0.11586(4) 0.0491(3) Uani 1 1 d .
O2 O 1.00109(15) -0.83158(10) 0.01473(4) 0.0516(3) Uani 1 1 d .
O3 O 0.8440(2) -0.85117(12) 0.22388(5) 0.0714(4) Uani 1 1 d .
O4 O 0.57465(14) -0.36295(9) 0.01452(3) 0.0444(3) Uani 1 1 d .
N1 N 0.51270(16) -0.52625(9) 0.18127(4) 0.0362(3) Uani 1 1 d .
C1 C 0.5124(3) 0.10006(14) 0.12730(8) 0.0731(6) Uani 1 1 d .
H1A H 0.5570 0.0997 0.1583 0.110 Uiso 1 1 calc R
H1B H 0.4197 0.1529 0.1255 0.110 Uiso 1 1 calc R
H1C H 0.5998 0.1227 0.1060 0.110 Uiso 1 1 calc R
C2 C 0.56873(19) -0.09428(11) 0.11982(4) 0.0346(3) Uani 1 1 d .
C3 C 0.50523(17) -0.20082(11) 0.11219(4) 0.0314(3) Uani 1 1 d .
H3 H 0.3912 -0.2094 0.1047 0.038 Uiso 1 1 calc R
C4 C 0.60533(16) -0.29425(11) 0.11539(4) 0.0305(3) Uani 1 1 d .
C5 C 0.52836(16) -0.41079(11) 0.10980(4) 0.0298(3) Uani 1 1 d .
C6 C 0.65859(16) -0.49708(11) 0.09834(4) 0.0289(3) Uani 1 1 d .
H6 H 0.7387 -0.4791 0.0758 0.035 Uiso 1 1 calc R
C7 C 0.66740(16) -0.59654(11) 0.11801(4) 0.0283(3) Uani 1 1 d .
C8 C 0.80532(16) -0.67682(11) 0.10935(5) 0.0312(3) Uani 1 1 d .
C9 C 0.83550(17) -0.71447(12) 0.06510(5) 0.0333(3) Uani 1 1 d .
H9 H 0.7688 -0.6884 0.0406 0.040 Uiso 1 1 calc R
C10 C 0.96296(18) -0.79007(13) 0.05685(5) 0.0409(3) Uani 1 1 d .
C11 C 0.8966(2) -0.79924(17) -0.02190(5) 0.0546(4) Uani 1 1 d .
H11A H 0.7817 -0.8206 -0.0151 0.082 Uiso 1 1 calc R
H11B H 0.9329 -0.8367 -0.0499 0.082 Uiso 1 1 calc R
H11C H 0.9029 -0.7181 -0.0260 0.082 Uiso 1 1 calc R
C12 C 0.8463(2) -0.74970(16) 0.23006(6) 0.0522(4) Uani 1 1 d .
C13 C 0.8168(3) -0.6991(2) 0.27626(6) 0.0705(6) Uani 1 1 d .
H13A H 0.9249 -0.6801 0.2903 0.085 Uiso 1 1 calc R
H13B H 0.7609 -0.7546 0.2960 0.085 Uiso 1 1 calc R
C14 C 0.7098(3) -0.59370(18) 0.27317(5) 0.0636(5) Uani 1 1 d .
H14 H 0.6983 -0.5623 0.3046 0.076 Uiso 1 1 calc R
C15 C 0.8073(3) -0.50933(16) 0.24450(5) 0.0567(5) Uani 1 1 d .
H15A H 0.7356 -0.4442 0.2377 0.068 Uiso 1 1 calc R
H15B H 0.9041 -0.4824 0.2621 0.068 Uiso 1 1 calc R
C16 C 0.8665(2) -0.56028(13) 0.20070(5) 0.0421(3) Uani 1 1 d .
H16 H 0.8988 -0.5107 0.1770 0.051 Uiso 1 1 calc R
C17 C 0.87723(19) -0.67020(13) 0.19237(5) 0.0398(3) Uani 1 1 d .
C18 C 0.90481(18) -0.71398(12) 0.14557(5) 0.0365(3) Uani 1 1 d .
C19 C 1.0587(2) -0.82940(14) 0.09264(6) 0.0490(4) Uani 1 1 d .
H19 H 1.1440 -0.8825 0.0871 0.059 Uiso 1 1 calc R
C20 C 1.0302(2) -0.79151(14) 0.13628(6) 0.0475(4) Uani 1 1 d .
H20 H 1.0971 -0.8186 0.1605 0.057 Uiso 1 1 calc R
C21 C 0.7340(2) -0.07972(12) 0.13080(5) 0.0406(3) Uani 1 1 d .
H21 H 0.7777 -0.0072 0.1363 0.049 Uiso 1 1 calc R
C22 C 0.8342(2) -0.17300(14) 0.13361(5) 0.0439(4) Uani 1 1 d .
H22 H 0.9486 -0.1640 0.1406 0.053 Uiso 1 1 calc R
C23 C 0.77187(19) -0.27957(13) 0.12647(5) 0.0393(3) Uani 1 1 d .
H23 H 0.8429 -0.3426 0.1292 0.047 Uiso 1 1 calc R
C24 C 0.39509(17) -0.41391(11) 0.07324(5) 0.0343(3) Uani 1 1 d .
C25 C 0.4191(2) -0.39376(12) 0.02682(5) 0.0400(3) Uani 1 1 d .
C26 C 0.2856(2) -0.40679(16) -0.00284(7) 0.0580(5) Uani 1 1 d .
H26 H 0.2989 -0.3914 -0.0344 0.070 Uiso 1 1 calc R
C27 C 0.1338(2) -0.44213(18) 0.01371(8) 0.0685(6) Uani 1 1 d .
H27 H 0.0437 -0.4518 -0.0068 0.082 Uiso 1 1 calc R
C28 C 0.1104(2) -0.46366(16) 0.05953(8) 0.0632(5) Uani 1 1 d .
H28 H 0.0057 -0.4886 0.0704 0.076 Uiso 1 1 calc R
C29 C 0.24241(19) -0.44832(13) 0.08939(6) 0.0448(4) Uani 1 1 d .
C30 C 0.24706(19) -0.46776(13) 0.13981(6) 0.0488(4) Uani 1 1 d .
H30A H 0.2192 -0.5464 0.1470 0.059 Uiso 1 1 calc R
H30B H 0.1669 -0.4183 0.1555 0.059 Uiso 1 1 calc R
C31 C 0.42814(19) -0.44038(12) 0.15481(5) 0.0374(3) Uani 1 1 d .
H31 H 0.4238 -0.3713 0.1739 0.045 Uiso 1 1 calc R
C32 C 0.4370(2) -0.54606(14) 0.22599(5) 0.0497(4) Uani 1 1 d .
H32A H 0.3238 -0.5765 0.2214 0.060 Uiso 1 1 calc R
H32B H 0.4258 -0.4736 0.2420 0.060 Uiso 1 1 calc R
C33 C 0.5343(2) -0.62613(16) 0.25623(5) 0.0563(5) Uani 1 1 d .
H33A H 0.5449 -0.6976 0.2395 0.068 Uiso 1 1 calc R
H33B H 0.4654 -0.6413 0.2834 0.068 Uiso 1 1 calc R
C34 C 0.53995(18) -0.62567(11) 0.15369(4) 0.0331(3) Uani 1 1 d .
H34A H 0.4349 -0.6492 0.1391 0.040 Uiso 1 1 calc R
H34B H 0.5807 -0.6878 0.1729 0.040 Uiso 1 1 calc R
C35 C 0.6108(3) -0.35440(17) -0.03296(5) 0.0627(5) Uani 1 1 d .
H35A H 0.5879 -0.4261 -0.0478 0.094 Uiso 1 1 calc R
H35B H 0.7281 -0.3351 -0.0371 0.094 Uiso 1 1 calc R
H35C H 0.5412 -0.2961 -0.0466 0.094 Uiso 1 1 calc R

loop_
_atom_site_aniso_label
_atom_site_aniso_U_11
_atom_site_aniso_U_22
_atom_site_aniso_U_33
_atom_site_aniso_U_23
_atom_site_aniso_U_13
_atom_site_aniso_U_12
O1 0.0572(7) 0.0215(5) 0.0685(7) -0.0042(5) -0.0039(6) -0.0032(5)
O2 0.0444(6) 0.0512(6) 0.0592(7) -0.0218(5) 0.0066(5) 0.0102(6)
O3 0.0772(10) 0.0514(8) 0.0855(9) 0.0317(7) -0.0005(8) -0.0026(7)
O4 0.0503(6) 0.0491(6) 0.0336(5) 0.0026(4) -0.0027(4) -0.0069(5)
N1 0.0484(7) 0.0282(6) 0.0322(5) -0.0042(4) 0.0152(5) -0.0068(5)
C1 0.0831(14) 0.0233(8) 0.1128(16) -0.0064(9) -0.0228(13) -0.0062(9)
C2 0.0468(8) 0.0265(7) 0.0303(6) 0.0003(5) 0.0027(6) -0.0052(6)
C3 0.0339(7) 0.0286(6) 0.0319(6) -0.0016(5) 0.0013(5) -0.0045(6)
C4 0.0345(7) 0.0289(7) 0.0282(6) -0.0007(5) 0.0037(5) -0.0043(6)
C5 0.0299(7) 0.0247(6) 0.0347(6) -0.0019(5) 0.0058(5) -0.0020(5)
C6 0.0284(6) 0.0292(6) 0.0291(6) -0.0018(5) 0.0032(5) 0.0004(6)
C7 0.0313(7) 0.0257(6) 0.0280(6) -0.0042(5) 0.0005(5) -0.0021(5)
C8 0.0325(7) 0.0237(6) 0.0373(6) 0.0001(5) 0.0029(5) -0.0024(5)
C9 0.0323(7) 0.0285(7) 0.0391(7) -0.0048(5) 0.0014(5) -0.0002(6)
C10 0.0362(8) 0.0325(7) 0.0539(8) -0.0115(6) 0.0049(6) 0.0005(7)
C11 0.0542(10) 0.0612(11) 0.0483(8) -0.0216(8) 0.0082(7) 0.0083(9)
C12 0.0509(10) 0.0552(11) 0.0505(9) 0.0205(8) -0.0105(8) -0.0110(8)
C13 0.0787(13) 0.0933(16) 0.0396(8) 0.0252(10) -0.0081(9) -0.0277(13)
C14 0.0841(14) 0.0765(13) 0.0301(7) -0.0030(8) 0.0081(8) -0.0304(12)
C15 0.0717(11) 0.0626(11) 0.0357(8) -0.0120(7) 0.0051(7) -0.0275(10)
C16 0.0480(9) 0.0448(8) 0.0336(7) 0.0007(6) 0.0001(6) -0.0175(7)
C17 0.0406(8) 0.0410(8) 0.0378(7) 0.0080(6) -0.0064(6) -0.0083(7)
C18 0.0373(7) 0.0289(7) 0.0433(7) 0.0046(6) -0.0031(6) -0.0023(6)
C19 0.0396(8) 0.0370(8) 0.0705(10) -0.0076(7) -0.0003(7) 0.0098(7)
C20 0.0434(8) 0.0386(8) 0.0606(9) 0.0056(7) -0.0077(7) 0.0046(7)
C21 0.0533(9) 0.0314(7) 0.0371(7) -0.0007(5) -0.0008(6) -0.0151(7)
C22 0.0403(8) 0.0468(9) 0.0446(8) 0.0022(6) -0.0061(6) -0.0140(7)
C23 0.0371(7) 0.0352(7) 0.0456(8) 0.0035(6) -0.0035(6) -0.0033(7)
C24 0.0306(7) 0.0218(6) 0.0503(7) -0.0082(5) -0.0013(6) 0.0012(5)
C25 0.0424(8) 0.0303(7) 0.0471(8) -0.0051(6) -0.0087(6) 0.0018(7)
C26 0.0583(11) 0.0492(10) 0.0664(11) -0.0102(8) -0.0259(9) 0.0057(9)
C27 0.0486(11) 0.0604(12) 0.0967(16) -0.0145(11) -0.0302(10) 0.0016(10)
C28 0.0294(8) 0.0478(10) 0.1125(17) -0.0146(10) -0.0085(9) -0.0006(8)
C29 0.0315(7) 0.0289(7) 0.0741(10) -0.0100(7) 0.0050(7) 0.0009(6)
C30 0.0340(8) 0.0366(8) 0.0760(11) -0.0050(7) 0.0199(7) -0.0020(7)
C31 0.0415(8) 0.0258(7) 0.0449(7) -0.0067(5) 0.0188(6) -0.0024(6)
C32 0.0637(10) 0.0450(9) 0.0403(8) -0.0044(7) 0.0229(7) -0.0112(8)
C33 0.0732(12) 0.0613(11) 0.0345(7) 0.0037(7) 0.0179(8) -0.0214(10)
C34 0.0393(8) 0.0253(6) 0.0348(6) -0.0020(5) 0.0052(5) -0.0051(6)
C35 0.0921(15) 0.0603(11) 0.0358(8) 0.0047(7) 0.0001(8) -0.0161(11)

loop_
_atom_type_symbol
_atom_type_description
_atom_type_scat_dispersion_real
_atom_type_scat_dispersion_imag
_atom_type_scat_source
C C 0.0181 0.0091 'International Tables Vol C Tables 4.2.6.8 and 6.1.1.4'
H H 0.0000 0.0000 'International Tables Vol C Tables 4.2.6.8 and 6.1.1.4'
N N 0.0311 0.0180 'International Tables Vol C Tables 4.2.6.8 and 6.1.1.4'
O O 0.0492 0.0322 'International Tables Vol C Tables 4.2.6.8 and 6.1.1.4'

loop_
_geom_angle_atom_site_label_1
_geom_angle_atom_site_label_2
_geom_angle_atom_site_label_3
_geom_angle
C2 O1 C1 116.57(14)
C10 O2 C11 116.97(12)
C25 O4 C35 117.92(13)
C34 N1 C31 110.47(11)
C34 N1 C32 115.39(11)
C31 N1 C32 113.40(12)
O1 C2 C21 124.48(13)
O1 C2 C3 115.03(13)
C21 C2 C3 120.49(14)
C4 C3 C2 121.07(13)
C3 C4 C23 118.44(13)
C3 C4 C5 119.50(11)
C23 C4 C5 121.93(12)
C6 C5 C24 108.43(10)
C6 C5 C4 111.40(11)
C24 C5 C4 112.53(11)
C6 C5 C31 112.70(11)
C24 C5 C31 102.96(11)
C4 C5 C31 108.57(10)
C7 C6 C5 123.66(12)
C6 C7 C8 122.99(12)
C6 C7 C34 118.33(12)
C8 C7 C34 118.47(11)
C9 C8 C18 120.25(13)
C9 C8 C7 119.76(12)
C18 C8 C7 119.99(12)
C10 C9 C8 120.05(13)
O2 C10 C19 115.97(13)
O2 C10 C9 124.05(14)
C19 C10 C9 119.98(14)
O3 C12 C17 121.83(17)
O3 C12 C13 121.92(16)
C17 C12 C13 116.25(16)
C12 C13 C14 111.52(14)
C13 C14 C15 106.68(17)
C13 C14 C33 109.06(16)
C15 C14 C33 117.18(16)
C16 C15 C14 111.48(14)
C17 C16 C15 125.13(14)
C16 C17 C12 118.88(15)
C16 C17 C18 121.59(13)
C12 C17 C18 119.32(14)
C20 C18 C8 118.30(13)
C20 C18 C17 121.46(13)
C8 C18 C17 120.24(13)
C20 C19 C10 120.05(14)
C19 C20 C18 121.33(14)
C22 C21 C2 118.40(13)
C21 C22 C23 121.56(14)
C22 C23 C4 120.03(14)
C29 C24 C25 120.66(14)
C29 C24 C5 113.16(13)
C25 C24 C5 125.99(13)
O4 C25 C26 125.27(15)
O4 C25 C24 115.79(12)
C26 C25 C24 118.94(16)
C27 C26 C25 119.81(19)
C26 C27 C28 121.30(17)
C27 C28 C29 119.04(17)
C24 C29 C28 120.21(17)
C24 C29 C30 111.32(14)
C28 C29 C30 128.44(16)
C29 C30 C31 105.67(12)
N1 C31 C30 116.09(12)
N1 C31 C5 111.33(11)
C30 C31 C5 106.66(12)
N1 C32 C33 114.18(14)
C32 C33 C14 119.96(15)
N1 C34 C7 107.48(11)

loop_
_geom_bond_atom_site_label_1
_geom_bond_atom_site_label_2
_geom_bond_distance
O1 C2 1.3732(18)
O1 C1 1.4237(19)
O2 C10 1.3683(17)
O2 C11 1.420(2)
O3 C12 1.228(2)
O4 C25 1.3543(19)
O4 C35 1.4285(18)
N1 C34 1.4559(16)
N1 C31 1.457(2)
N1 C32 1.4676(17)
C2 C21 1.380(2)
C2 C3 1.3918(18)
C3 C4 1.3814(19)
C4 C23 1.391(2)
C4 C5 1.5349(18)
C5 C6 1.5097(18)
C5 C24 1.5187(19)
C5 C31 1.5890(17)
C6 C7 1.3249(19)
C7 C8 1.4903(18)
C7 C34 1.5077(17)
C8 C9 1.3970(18)
C8 C18 1.4041(19)
C9 C10 1.389(2)
C10 C19 1.386(2)
C12 C17 1.481(2)
C12 C13 1.505(3)
C13 C14 1.530(3)
C14 C15 1.531(2)
C14 C33 1.547(3)
C15 C16 1.501(2)
C16 C17 1.341(2)
C17 C18 1.488(2)
C18 C20 1.398(2)
C19 C20 1.379(2)
C21 C22 1.380(2)
C22 C23 1.386(2)
C24 C29 1.380(2)
C24 C25 1.398(2)
C25 C26 1.393(2)
C26 C27 1.382(3)
C27 C28 1.383(3)
C28 C29 1.390(3)
C29 C30 1.500(3)
C30 C31 1.558(2)
C32 C33 1.524(3)
